data_7233326
loop_
_publ_author_name
'Liu, Guocheng'
'Li, Yan'
'Lu, Zhenjie'
'Li, Xiaowu'
'Wang, Xiuli'
'Wang, Xiang'
'Chen, Xingxing'

_publ_section_title
;
 Versatile carboxylate-directed structures of ten 1D \\rightarrow 3D
 Ni(ii) coordination polymers: fluorescence behaviors and electrochemical
 activities
;
_journal_issue 35
_journal_name_full CrystEngComm
_journal_page_first 5344
_journal_paper_doi 10.1039/C9CE01060B
_journal_volume 21
_journal_year 2019
_chemical_formula_sum 'C28 H40 N4 Ni O12'
_chemical_formula_weight 683.35
_space_group_crystal_system monoclinic
_space_group_IT_number 14
_space_group_name_Hall '-P 2ybc'
_space_group_name_H-M_alt 'P 1 21/c 1'
_symmetry_space_group_name_Hall '-P 2ybc'
_symmetry_space_group_name_H-M 'P 1 21/c 1'
_atom_sites_solution_hydrogens mixed
_audit_creation_method SHELXL-2014/7
_audit_update_record
;
2019-04-30 deposited with the CCDC.    2019-07-29 downloaded from the CCDC.
;
_cell_angle_alpha 90
_cell_angle_beta 115.9250(10)
_cell_angle_gamma 90
_cell_formula_units_Z 2
_cell_length_a 11.8120(5)
_cell_length_b 12.7047(5)
_cell_length_c 11.6302(5)
_cell_measurement_reflns_used 5439
_cell_measurement_temperature 296(2)
_cell_measurement_theta_max 28.272
_cell_measurement_theta_min 1.917
_cell_volume 1569.68(11)
_computing_structure_refinement 'SHELXL-2014/7 (Sheldrick, 2014)'
_diffrn_ambient_temperature 296(2)
_diffrn_measured_fraction_theta_full 1.000
_diffrn_measured_fraction_theta_max 0.999
_diffrn_measurement_device_type 'CCD area detector'
_diffrn_measurement_method 'phi and omega scans'
_diffrn_radiation_type MoK\a
_diffrn_radiation_wavelength 0.71073
_diffrn_reflns_av_R_equivalents 0.0154
_diffrn_reflns_av_unetI/netI 0.0175
_diffrn_reflns_Laue_measured_fraction_full 1.000
_diffrn_reflns_Laue_measured_fraction_max 0.999
_diffrn_reflns_limit_h_max 15
_diffrn_reflns_limit_h_min -15
_diffrn_reflns_limit_k_max 9
_diffrn_reflns_limit_k_min -16
_diffrn_reflns_limit_l_max 15
_diffrn_reflns_limit_l_min -15
_diffrn_reflns_number 11270
_diffrn_reflns_point_group_measured_fraction_full 1.000
_diffrn_reflns_point_group_measured_fraction_max 0.999
_diffrn_reflns_theta_full 25.242
_diffrn_reflns_theta_max 28.272
_diffrn_reflns_theta_min 1.917
_exptl_absorpt_coefficient_mu 0.686
_exptl_absorpt_correction_T_max 0.712
_exptl_absorpt_correction_T_min 0.704
_exptl_absorpt_correction_type multi-scan
_exptl_absorpt_process_details SADABS
_exptl_crystal_colour cyan
_exptl_crystal_density_diffrn 1.446
_exptl_crystal_description block
_exptl_crystal_F_000 720
_exptl_crystal_size_max 0.550
_exptl_crystal_size_mid 0.550
_exptl_crystal_size_min 0.530
_exptl_transmission_factor_max 0.712
_exptl_transmission_factor_min 0.704
_refine_diff_density_max 0.701
_refine_diff_density_min -0.562
_refine_diff_density_rms 0.059
_refine_ls_extinction_method none
_refine_ls_goodness_of_fit_ref 1.003
_refine_ls_hydrogen_treatment constr
_refine_ls_matrix_type full
_refine_ls_number_parameters 205
_refine_ls_number_reflns 3884
_refine_ls_number_restraints 0
_refine_ls_restrained_S_all 1.003
_refine_ls_R_factor_all 0.0410
_refine_ls_R_factor_gt 0.0342
_refine_ls_shift/su_max 0.000
_refine_ls_shift/su_mean 0.000
_refine_ls_structure_factor_coef Fsqd
_refine_ls_weighting_details 'w=1/[\s^2^(Fo^2^)+(0.0635P)^2^+0.8601P] where P=(Fo^2^+2Fc^2^)/3'
_refine_ls_weighting_scheme calc
_refine_ls_wR_factor_gt 0.1009
_refine_ls_wR_factor_ref 0.1060
_reflns_Friedel_coverage 0.000
_reflns_number_gt 3316
_reflns_number_total 3884
_reflns_threshold_expression 'I > 2\s(I)'
_cod_data_source_file c9ce01060b2.cif
_cod_data_source_block 1_CCDC1
_cod_depositor_comments
;
The following automatic conversions were performed:

'_exptl_absorpt_correction_type' value 'Multi-scan' changed to
'multi-scan' according to
/home/data/users/saulius/crontab/automatic-downloads/rss-feeds/RSC/lib/dictionaries/cif_core.dic
dictionary named 'cif_core.dic' version 2.4.2 from 2011-04-26.

Automatic conversion script
Id: cif_fix_values 4973 2017-02-22 13:04:09Z antanas 

 Adding full bibliography for 7233319--7233328.cif.
;
_cod_database_code 7233326
_shelx_shelxl_version_number 2014/7
_shelx_space_group_comment
;
The symmetry employed for this shelxl refinement is uniquely defined
by the following loop, which should always be used as a source of
symmetry information in preference to the above space-group names.
They are only intended as comments.
;
_shelx_estimated_absorpt_t_min 0.704
_shelx_estimated_absorpt_t_max 0.712

loop_
_space_group_symop_operation_xyz
'x, y, z'
'-x, y+1/2, -z+1/2'
'-x, -y, -z'
'x, -y-1/2, z-1/2'

loop_
_atom_site_label
_atom_site_type_symbol
_atom_site_fract_x
_atom_site_fract_y
_atom_site_fract_z
_atom_site_U_iso_or_equiv
_atom_site_adp_type
_atom_site_occupancy
_atom_site_site_symmetry_order
_atom_site_calc_flag
_atom_site_refinement_flags_posn
_atom_site_refinement_flags_adp
_atom_site_refinement_flags_occupancy
Ni1 Ni 0.0000 0.0000 0.0000 0.02003(10) Uani 1 2 d S . P
O1 O 0.04089(12) -0.00335(9) 0.19495(11) 0.0247(3) Uani 1 1 d . . .
N1 N -0.15626(14) -0.09785(12) -0.03763(13) 0.0266(3) Uani 1 1 d . . .
O1W O 0.11853(15) -0.12755(11) 0.03239(13) 0.0400(3) Uani 1 1 d . . .
C1 C -0.25328(18) -0.10106(17) -0.15434(17) 0.0352(4) Uani 1 1 d . . .
H1A H -0.2493 -0.0599 -0.2186 0.042 Uiso 1 1 calc R U .
N2 N -0.52033(15) -0.34601(13) -0.23984(16) 0.0350(4) Uani 1 1 d . . .
H2A H -0.5851 -0.3251 -0.3066 0.042 Uiso 1 1 calc R U .
O2W O 0.19904(14) -0.18708(12) 0.29400(14) 0.0432(3) Uani 1 1 d . . .
H2WA H 0.1561 -0.1314 0.2647 0.052 Uiso 1 1 d R U .
H2WB H 0.2094 -0.2160 0.2334 0.052 Uiso 1 1 d R U .
O2 O -0.0599(2) 0.13891(14) 0.20905(14) 0.0657(6) Uani 1 1 d . . .
C2 C -0.35861(18) -0.16240(18) -0.18364(18) 0.0379(4) Uani 1 1 d . . .
H2B H -0.4231 -0.1628 -0.2663 0.045 Uiso 1 1 calc R U .
O3 O -0.37094(17) -0.47007(14) -0.15167(15) 0.0509(4) Uani 1 1 d . . .
O3W O 0.33337(17) -0.18517(14) 0.57062(17) 0.0588(5) Uani 1 1 d . . .
H3WA H 0.3158 -0.1877 0.4916 0.071 Uiso 1 1 d R U .
H3WB H 0.3197 -0.1227 0.5875 0.071 Uiso 1 1 d R U .
C3 C -0.36823(17) -0.22384(14) -0.08914(18) 0.0304(4) Uani 1 1 d . . .
C4 C -0.26911(19) -0.21950(16) 0.03121(18) 0.0349(4) Uani 1 1 d . . .
H4A H -0.2715 -0.2586 0.0977 0.042 Uiso 1 1 calc R U .
C5 C -0.16615(17) -0.15682(15) 0.05276(17) 0.0321(4) Uani 1 1 d . . .
H5A H -0.1002 -0.1556 0.1346 0.038 Uiso 1 1 calc R U .
C6 C -0.48305(19) -0.29151(17) -0.1186(2) 0.0380(4) Uani 1 1 d . . .
H6A H -0.4645 -0.3426 -0.0508 0.046 Uiso 1 1 calc R U .
H6B H -0.5519 -0.2477 -0.1226 0.046 Uiso 1 1 calc R U .
C7 C -0.45372(18) -0.42878(15) -0.24744(18) 0.0324(4) Uani 1 1 d . . .
C8 C -0.48107(17) -0.46557(15) -0.37906(18) 0.0295(4) Uani 1 1 d . . .
C9 C -0.59317(17) -0.44235(15) -0.48596(18) 0.0326(4) Uani 1 1 d . . .
H9A H -0.6555 -0.4038 -0.4766 0.039 Uiso 1 1 calc R U .
C10 C -0.61181(18) -0.47647(15) -0.60572(19) 0.0332(4) Uani 1 1 d . . .
H10A H -0.6867 -0.4607 -0.6766 0.040 Uiso 1 1 calc R U .
C11 C 0.00140(17) 0.05784(13) 0.25577(15) 0.0258(3) Uani 1 1 d . . .
C12 C 0.03257(17) 0.02710(14) 0.39333(15) 0.0247(3) Uani 1 1 d . . .
H12A H 0.1242 0.0199 0.4398 0.030 Uiso 1 1 calc R U .
C13 C -0.02583(19) -0.07910(14) 0.39981(16) 0.0309(4) Uani 1 1 d . . .
H13A H -0.1167 -0.0748 0.3524 0.037 Uiso 1 1 calc R U .
H13B H 0.0038 -0.1328 0.3602 0.037 Uiso 1 1 calc R U .
C14 C 0.0086(2) -0.11030(14) 0.53816(17) 0.0315(4) Uani 1 1 d . . .
H14A H -0.0314 -0.1768 0.5390 0.038 Uiso 1 1 calc R U .
H14C H 0.0990 -0.1201 0.5836 0.038 Uiso 1 1 calc R U .

loop_
_atom_site_aniso_label
_atom_site_aniso_U_11
_atom_site_aniso_U_22
_atom_site_aniso_U_33
_atom_site_aniso_U_23
_atom_site_aniso_U_13
_atom_site_aniso_U_12
Ni1 0.02447(16) 0.02280(16) 0.01533(15) -0.00002(10) 0.01103(11) 0.00060(10)
O1 0.0319(6) 0.0296(6) 0.0168(5) 0.0001(4) 0.0146(5) 0.0017(5)
N1 0.0278(7) 0.0297(7) 0.0238(7) -0.0017(6) 0.0127(6) -0.0033(6)
O1W 0.0549(9) 0.0407(8) 0.0270(6) 0.0068(6) 0.0203(6) 0.0211(7)
C1 0.0348(9) 0.0465(11) 0.0243(8) 0.0026(7) 0.0128(7) -0.0066(8)
N2 0.0311(8) 0.0352(8) 0.0373(8) -0.0112(7) 0.0137(7) -0.0045(6)
O2W 0.0457(8) 0.0421(8) 0.0426(8) 0.0060(6) 0.0202(7) 0.0035(6)
O2 0.1240(17) 0.0543(10) 0.0304(8) 0.0171(7) 0.0446(10) 0.0505(11)
C2 0.0318(9) 0.0510(12) 0.0274(9) -0.0032(8) 0.0098(7) -0.0089(8)
O3 0.0620(10) 0.0470(8) 0.0333(8) 0.0000(7) 0.0112(7) 0.0117(8)
O3W 0.0679(11) 0.0453(9) 0.0460(9) -0.0023(7) 0.0092(8) 0.0093(8)
C3 0.0319(9) 0.0309(9) 0.0333(9) -0.0091(7) 0.0189(7) -0.0054(7)
C4 0.0426(10) 0.0348(9) 0.0307(9) -0.0002(7) 0.0191(8) -0.0084(8)
C5 0.0338(9) 0.0367(9) 0.0241(8) 0.0002(7) 0.0112(7) -0.0054(7)
C6 0.0381(10) 0.0415(11) 0.0426(11) -0.0164(9) 0.0251(9) -0.0131(8)
C7 0.0338(9) 0.0298(9) 0.0340(9) -0.0034(7) 0.0151(8) -0.0047(7)
C8 0.0304(9) 0.0245(8) 0.0334(9) -0.0038(7) 0.0137(7) -0.0035(7)
C9 0.0281(8) 0.0309(9) 0.0387(10) -0.0038(7) 0.0145(7) 0.0013(7)
C10 0.0287(9) 0.0320(9) 0.0343(9) -0.0018(7) 0.0097(7) 0.0020(7)
C11 0.0363(9) 0.0273(8) 0.0183(7) 0.0007(6) 0.0162(6) 0.0005(7)
C12 0.0333(8) 0.0278(8) 0.0174(7) 0.0000(6) 0.0151(6) -0.0001(6)
C13 0.0512(11) 0.0265(8) 0.0213(8) -0.0039(6) 0.0216(8) -0.0035(7)
C14 0.0540(11) 0.0244(8) 0.0246(8) 0.0011(6) 0.0251(8) 0.0007(7)

loop_
_atom_type_symbol
_atom_type_description
_atom_type_scat_dispersion_real
_atom_type_scat_dispersion_imag
_atom_type_scat_source
C C 0.0033 0.0016 'International Tables Vol C Tables 4.2.6.8 and 6.1.1.4'
H H 0.0000 0.0000 'International Tables Vol C Tables 4.2.6.8 and 6.1.1.4'
N N 0.0061 0.0033 'International Tables Vol C Tables 4.2.6.8 and 6.1.1.4'
O O 0.0106 0.0060 'International Tables Vol C Tables 4.2.6.8 and 6.1.1.4'
Ni Ni 0.3393 1.1124 'International Tables Vol C Tables 4.2.6.8 and 6.1.1.4'

loop_
_geom_angle_atom_site_label_1
_geom_angle_atom_site_label_2
_geom_angle_atom_site_label_3
_geom_angle
_geom_angle_site_symmetry_1
_geom_angle_site_symmetry_3
O1W Ni1 O1W 180.0 3 .
O1W Ni1 O1 91.74(5) 3 .
O1W Ni1 O1 88.26(5) . .
O1W Ni1 O1 88.26(5) 3 3
O1W Ni1 O1 91.74(5) . 3
O1 Ni1 O1 180.0 . 3
O1W Ni1 N1 92.14(6) 3 3
O1W Ni1 N1 87.86(6) . 3
O1 Ni1 N1 91.18(5) . 3
O1 Ni1 N1 88.82(5) 3 3
O1W Ni1 N1 87.86(6) 3 .
O1W Ni1 N1 92.14(6) . .
O1 Ni1 N1 88.82(5) . .
O1 Ni1 N1 91.18(5) 3 .
N1 Ni1 N1 180.0 3 .
C11 O1 Ni1 128.44(11) . .
C5 N1 C1 116.69(15) . .
C5 N1 Ni1 122.49(12) . .
C1 N1 Ni1 120.79(12) . .
N1 C1 C2 123.17(17) . .
C7 N2 C6 119.99(17) . .
C1 C2 C3 119.87(17) . .
C4 C3 C2 116.92(17) . .
C4 C3 C6 122.15(17) . .
C2 C3 C6 120.93(17) . .
C3 C4 C5 119.79(17) . .
N1 C5 C4 123.56(17) . .
N2 C6 C3 110.57(15) . .
O3 C7 N2 122.10(18) . .
O3 C7 C8 121.54(18) . .
N2 C7 C8 116.30(17) . .
C9 C8 C10 119.41(17) . 3_444
C9 C8 C7 122.85(17) . .
C10 C8 C7 117.72(17) 3_444 .
C10 C9 C8 120.20(17) . .
C9 C10 C8 120.39(18) . 3_444
O2 C11 O1 123.45(15) . .
O2 C11 C12 119.92(15) . .
O1 C11 C12 116.62(15) . .
C14 C12 C11 112.58(14) 3_556 .
C14 C12 C13 109.35(14) 3_556 .
C11 C12 C13 111.67(13) . .
C14 C13 C12 111.20(14) . .
C12 C14 C13 111.78(15) 3_556 .

loop_
_geom_bond_atom_site_label_1
_geom_bond_atom_site_label_2
_geom_bond_distance
_geom_bond_site_symmetry_2
Ni1 O1W 2.0656(13) 3
Ni1 O1W 2.0657(13) .
Ni1 O1 2.1020(11) .
Ni1 O1 2.1020(11) 3
Ni1 N1 2.1065(14) 3
Ni1 N1 2.1065(14) .
O1 C11 1.269(2) .
N1 C5 1.337(2) .
N1 C1 1.341(2) .
C1 C2 1.379(3) .
N2 C7 1.339(2) .
N2 C6 1.455(2) .
O2 C11 1.239(2) .
C2 C3 1.393(3) .
O3 C7 1.233(2) .
C3 C4 1.378(3) .
C3 C6 1.513(2) .
C4 C5 1.382(3) .
C7 C8 1.495(3) .
C8 C9 1.395(3) .
C8 C10 1.395(3) 3_444
C9 C10 1.381(3) .
C10 C8 1.395(3) 3_444
C11 C12 1.527(2) .
C12 C14 1.526(2) 3_556
C12 C13 1.532(2) .
C13 C14 1.529(2) .
C14 C12 1.526(2) 3_556
